data_9017697
loop_
_publ_author_name
'Menezes, L. A. D.'
'Chukanov, N. V.'
'Rastsvetaeva, R. K.'
'Aksenov, S. M.'
'Pekov, I. V.'
'Chaves, M. L. S. C.'
'Richards, R. P.'
'Atencio, D.'
'Brandao, P. R. G.'
'Scholz, R.'
'Krambrock, K.'
'Moreira, R. L.'
'Guimaraes, F. S.'
'Romano, A. W.'
'Persiano, A. C.'
'de Oliveira, L. C. A.'
'Ardisson, J. D.'

_publ_section_title
;
 Almeidaite, Pb(Mn,Y)Zn2(Ti,Fe3+)18O36(O,OH)2, a new crichtonite-group mineral,
 from Novo Horizonte, Bahia, Brazil
;
_journal_name_full 'Mineralogical Magazine'
_journal_page_first 269
_journal_page_last 283
_journal_volume 79
_journal_year 2015
_chemical_compound_source 'Novo Horizonte, Bahia, Brazil'
_chemical_formula_sum 'Ca0.04 Fe4.88 H0.8 La0.03 Mn0.72 O38 Pb0.59 Sr0.12 Ti13.44 Y0.46 Zn1.44'
_chemical_name_mineral Almeidaite
_space_group_IT_number 148
_space_group_name_Hall '-R 3'
_space_group_name_H-M_alt 'R -3 :H'
_symmetry_space_group_name_H-M 'R -3 :H'
_cell_angle_alpha 90
_cell_angle_beta 90
_cell_angle_gamma 120
_cell_formula_units_Z 3
_cell_length_a 10.4359
_cell_length_b 10.4359
_cell_length_c 21.0471
_cell_volume 1985.101
_database_code_amcsd 0020699
_exptl_crystal_density_diffrn 4.612
_cod_data_source_file inputs/fixed/downloads/18/18604.cif
_cod_data_source_block 18604
_cod_original_sg_symbol_H-M 'R -3'
_cod_original_formula_sum 'Pb.59 Sr.12 Ca.04 La.03 Mn.72 Y.46 Zn1.44 Fe4.88 Ti13.44 O38 H.8'
_cod_database_code 9017697

loop_
_space_group_symop_operation_xyz
x,y,z
2/3+x,1/3+y,1/3+z
1/3+x,2/3+y,2/3+z
y,-x+y,-z
2/3+y,1/3-x+y,1/3-z
1/3+y,2/3-x+y,2/3-z
-x+y,-x,z
2/3-x+y,1/3-x,1/3+z
1/3-x+y,2/3-x,2/3+z
-x,-y,-z
2/3-x,1/3-y,1/3-z
1/3-x,2/3-y,2/3-z
-y,x-y,z
2/3-y,1/3+x-y,1/3+z
1/3-y,2/3+x-y,2/3+z
x-y,x,-z
2/3+x-y,1/3+x,1/3-z
1/3+x-y,2/3+x,2/3-z

loop_
_atom_site_aniso_label
_atom_site_aniso_U_11
_atom_site_aniso_U_22
_atom_site_aniso_U_33
_atom_site_aniso_U_12
_atom_site_aniso_U_13
_atom_site_aniso_U_23
PbM0 0.03030 0.03030 0.08790 0.01520 0.00000 0.00000
SrM0 0.03030 0.03030 0.08790 0.01520 0.00000 0.00000
CaM0 0.03030 0.03030 0.08790 0.01520 0.00000 0.00000
LaM0 0.03030 0.03030 0.08790 0.01520 0.00000 0.00000
MnM1 0.00970 0.00970 0.01050 0.00490 0.00000 0.00000
YM1 0.00970 0.00970 0.01050 0.00490 0.00000 0.00000
ZnM2 0.00620 0.00620 0.01330 0.00310 0.00000 0.00000
FeM3 0.00890 0.00900 0.01310 0.00550 0.00070 0.00020
TiM3 0.00890 0.00900 0.01310 0.00550 0.00070 0.00020
MnM3 0.00890 0.00900 0.01310 0.00550 0.00070 0.00020
TiM4 0.00880 0.00850 0.01000 0.00510 0.00040 0.00010
TiM5 0.01080 0.00940 0.01370 0.00540 0.00040 0.00310
FeM6 0.01540 0.01540 0.03100 0.00770 0.00000 0.00000
O1 0.00700 0.00580 0.01210 0.00430 0.00130 0.00220
O2 0.01410 0.00930 0.01140 0.00640 0.00070 0.00020
O3 0.00440 0.00570 0.01540 0.00160 0.00200 0.00050
O4 0.00740 0.00520 0.01450 0.00350 0.00150 0.00290
O5 0.01620 0.00650 0.01290 0.00790 0.00050 0.00150
O6 0.00940 0.00890 0.01180 0.00570 0.00150 0.00200
O7 0.00320 0.00320 0.02400 0.00160 0.00000 0.00000
O-H7 0.00320 0.00320 0.02400 0.00160 0.00000 0.00000

loop_
_atom_site_label
_atom_site_fract_x
_atom_site_fract_y
_atom_site_fract_z
_atom_site_occupancy
_atom_site_U_iso_or_equiv
_atom_site_type_symbol
_atom_site_attached_hydrogens
PbM0 0.00000 0.00000 0.00000 0.59000 0.04950 Pb 0
SrM0 0.00000 0.00000 0.00000 0.12000 0.04950 Sr 0
CaM0 0.00000 0.00000 0.00000 0.04000 0.04950 Ca 0
LaM0 0.00000 0.00000 0.00000 0.03000 0.04950 La 0
MnM1 0.33333 0.66667 0.16667 0.54000 0.01000 Mn 0
YM1 0.33333 0.66667 0.16667 0.46000 0.01000 Y 0
ZnM2 0.00000 0.00000 0.30930 0.72000 0.00860 Zn 0
FeM3 -0.14580 0.03780 0.16540 0.73000 0.00990 Fe 0
TiM3 -0.14580 0.03780 0.16540 0.24000 0.00990 Ti 0
MnM3 -0.14580 0.03780 0.16540 0.03000 0.00990 Mn 0
TiM4 -0.42260 -0.01360 0.06560 1.00000 0.00880 Ti 0
TiM5 0.08820 0.33790 0.05890 1.00000 0.01110 Ti 0
FeM6 0.00000 0.00000 0.36940 0.25000 0.02060 Fe 0
O1 -0.30720 -0.07530 0.22640 1.00000 0.00780 O 0
O2 -0.29820 -0.06360 0.00700 1.00000 0.01140 O 0
O3 -0.25860 0.10530 0.11640 1.00000 0.00890 O 0
O4 0.04670 0.17390 0.11030 1.00000 0.00890 O 0
O5 -0.47770 -0.19980 0.10240 1.00000 0.01080 O 0
O6 0.05130 0.19780 0.33610 1.00000 0.00950 O 0
O7 0.00000 0.00000 0.21420 0.60000 0.01020 O 0
O-H7 0.00000 0.00000 0.21420 0.40000 0.01020 O 1

loop_
_cod_changelog_entry_id
_cod_changelog_entry_author
_cod_changelog_entry_date
_cod_changelog_entry_text
1
;cod-tools version 3.8.0
Id: cif_guess_AMCSD_atom_types 9574 2023-05-10 09:00:05Z saulius
;
2023-05-10T18:58:37+03:00
;Derived atom types and hydrogen counts
from atom names that follow the AMCSD naming convention
(Wat == water, O-H == hydroxyl).
;

loop_
_cod_related_entry_id
_cod_related_entry_database
_cod_related_entry_code
1 AMCSD 0020699
